data_4134305
loop_
_publ_author_name
'Dolgopolova, Ekaterina A.'
'Berseneva, Anna A.'
'Faillace, Mart\'in S'
'Ejegbavwo, Otega A.'
'Leith, Gabrielle A.'
'Choi, Seok W.'
'Gregory, Haley N.'
'Rice, Allison M.'
'Smith, Mark D.'
'Chruszcz, Maksymilian'
'Garashchuk, Sophya'
'Mythreye, Karthikeyan'
'Shustova, Natalia B.'

_publ_section_title
;
 Confinement-Driven Photophysics in Cages, Covalent-Organic Frameworks,
 Metal-Organic Frameworks, and DNA.
;
_journal_name_full 'Journal of the American Chemical Society'
_journal_paper_doi 10.1021/jacs.9b13505
_journal_year 2020
_chemical_formula_moiety 'C108 H144 N36 Pd6, C12 H10 Cl N2 O2, 2(O4.49)'
_chemical_formula_sum 'C120 H154 Cl N38 O10.97 Pd6'
_chemical_formula_weight 2978.21
_space_group_crystal_system tetragonal
_space_group_IT_number 88
_space_group_name_Hall '-I 4ad'
_space_group_name_H-M_alt 'I 41/a :2'
_atom_sites_solution_hydrogens geom
_audit_creation_date 2019-01-13
_audit_creation_method
;
Olex2 1.2
(compiled 2018.05.29 svn.r3510 for OlexSys, GUI svn.r5506)
;
_cell_angle_alpha 90
_cell_angle_beta 90
_cell_angle_gamma 90
_cell_formula_units_Z 4
_cell_length_a 26.0645(9)
_cell_length_b 26.0645(9)
_cell_length_c 31.6937(13)
_cell_measurement_reflns_used 9704
_cell_measurement_temperature 100(2)
_cell_measurement_theta_max 25.005
_cell_measurement_theta_min 2.430
_cell_volume 21531.4(14)
_computing_cell_refinement 'SAINT+ Ver. 8.38A (Bruker-AXS, 2016)'
_computing_data_collection 'Bruker APEX3 v2016.5-0 (Bruker, 2016)'
_computing_data_reduction 'SAINT+ Ver. 8.38A (Bruker-AXS, 2016)'
_computing_molecular_graphics 'Olex2 (Dolomanov et al., 2009)'
_computing_publication_material 'Olex2 (Dolomanov et al., 2009)'
_computing_structure_refinement 'ShelXL (Sheldrick, 2015)'
_computing_structure_solution 'ShelXT (Sheldrick, 2015)'
_diffrn_ambient_temperature 100(2)
_diffrn_detector_area_resol_mean 10.4
_diffrn_detector_type 'CMOS area detector'
_diffrn_measured_fraction_theta_full 0.998
_diffrn_measured_fraction_theta_max 0.997
_diffrn_measurement_device 'three-circle diffractometer'
_diffrn_measurement_device_type 'Bruker D8 QUEST'
_diffrn_measurement_method '\w and \f scans'
_diffrn_radiation_type MoK\a
_diffrn_radiation_wavelength 0.71073
_diffrn_reflns_av_R_equivalents 0.0718
_diffrn_reflns_av_unetI/netI 0.0247
_diffrn_reflns_Laue_measured_fraction_full 0.998
_diffrn_reflns_Laue_measured_fraction_max 0.997
_diffrn_reflns_limit_h_max 31
_diffrn_reflns_limit_h_min -30
_diffrn_reflns_limit_k_max 31
_diffrn_reflns_limit_k_min -31
_diffrn_reflns_limit_l_max 37
_diffrn_reflns_limit_l_min -37
_diffrn_reflns_number 142485
_diffrn_reflns_point_group_measured_fraction_full 0.998
_diffrn_reflns_point_group_measured_fraction_max 0.997
_diffrn_reflns_theta_full 25.080
_diffrn_reflns_theta_max 25.082
_diffrn_reflns_theta_min 1.861
_exptl_absorpt_coefficient_mu 0.546
_exptl_absorpt_correction_T_max 0.6193
_exptl_absorpt_correction_T_min 0.5226
_exptl_absorpt_correction_type multi-scan
_exptl_absorpt_process_details
;
SADABS-2016/2 (Bruker,2016/2) was used for absorption correction.
wR2(int) was 0.1699 before and 0.0663 after correction.
The Ratio of minimum to maximum transmission is 0.8439.
The \l/2 correction factor is Not present.
;
_exptl_crystal_colour yellow
_exptl_crystal_colour_primary yellow
_exptl_crystal_density_diffrn 0.919
_exptl_crystal_description plate
_exptl_crystal_F_000 6083
_exptl_crystal_size_max 0.46
_exptl_crystal_size_mid 0.24
_exptl_crystal_size_min 0.05
_platon_squeeze_details )
_refine_diff_density_max 0.535
_refine_diff_density_min -0.483
_refine_diff_density_rms 0.075
_refine_ls_extinction_method none
_refine_ls_goodness_of_fit_ref 1.027
_refine_ls_hydrogen_treatment constr
_refine_ls_matrix_type full
_refine_ls_number_parameters 445
_refine_ls_number_reflns 9537
_refine_ls_number_restraints 95
_refine_ls_restrained_S_all 1.031
_refine_ls_R_factor_all 0.0634
_refine_ls_R_factor_gt 0.0450
_refine_ls_shift/su_max 0.005
_refine_ls_shift/su_mean 0.000
_refine_ls_structure_factor_coef Fsqd
_refine_ls_weighting_details 'w=1/[\s^2^(Fo^2^)+(0.0667P)^2^+79.5630P] where P=(Fo^2^+2Fc^2^)/3'
_refine_ls_weighting_scheme calc
_refine_ls_wR_factor_gt 0.1196
_refine_ls_wR_factor_ref 0.1346
_reflns_Friedel_coverage 0.000
_reflns_number_gt 7053
_reflns_number_total 9537
_reflns_threshold_expression 'I > 2\s(I)'
_cod_data_source_file ja9b13505_si_003.cif
_cod_data_source_block eadclohbi_sqz
_cod_original_cell_volume 21531.4(17)
_cod_original_sg_symbol_H-M 'I 41/a'
_cod_database_code 4134305
_shelx_shelxl_version_number 2014/7
_shelx_space_group_comment
;
The symmetry employed for this shelxl refinement is uniquely defined
by the following loop, which should always be used as a source of
symmetry information in preference to the above space-group names.
They are only intended as comments.
;
_shelx_estimated_absorpt_t_max 0.973
_shelx_estimated_absorpt_t_min 0.787
_olex2_refinement_description
;
1. Fixed Uiso
 At 1.2 times of:
  All C(H) groups, All C(H,H) groups
 At 1.5 times of:
  All C(H,H,H) groups
2. Restrained distances
 Cl31-C39
 1.75 with sigma of 0.02
 C31-O31
 1.22 with sigma of 0.015
 C31-C32
 1.48 with sigma of 0.015
 C33-N32
 1.32 with sigma of 0.01
 N32-C32
 1.4 with sigma of 0.015
 C33-N31
 1.38 with sigma of 0.01
 N31-C31
 1.39 with sigma of 0.015
 C33-C34
 1.48 with sigma of 0.01
 N31-C35
 1.46 with sigma of 0.015
 C32-C36
 1.35 with sigma of 0.02
 C36-C37
 1.45 with sigma of 0.02
 N31-N32
 2.24 with sigma of 0.02
 N31-C32
 2.25 with sigma of 0.02
 C31-C33
 2.255 with sigma of 0.02
 C31-N32
 2.344 with sigma of 0.02
 O32-C42
 1.4 with sigma of 0.02
 H24F-H23A
 -2.1 with sigma of 0.02
 H24E-H23B
 -2.1 with sigma of 0.02
 C37-O32 \\sim C41-O32
 with sigma of 0.02
 N32-C34 \\sim N31-C34
 with sigma of 0.01
 C31-C35 \\sim C33-C35
 with sigma of 0.01
 N31-O31 \\sim C32-O31
 with sigma of 0.01
 N8-C20B \\sim N8-C20A \\sim N7-C19A \\sim N7-C19B
 with sigma of 0.01
 C20B-C19B \\sim C20A-C19A
 with sigma of 0.01
 N8-C24A \\sim N8-C24B \\sim N8-C23 \\sim N7-C21 \\sim N7-C22
 with sigma of 0.01
3. Restrained planarity
 C40, Cl31, C39, C38, C37, C41, C36, C42, C32, O32, C31, N32, O31, N31, C33,
 C35, C34
 with sigma of 0.015
4. Uiso/Uaniso restraints and constraints
Uanis(C20A) \\sim Ueq, Uanis(C20B) \\sim Ueq: with sigma of 0.01 and sigma for
terminal atoms of 0.02
Uanis(C20A) = Uanis(C20B)
Uanis(C19B) = Uanis(C19A)
Uiso(C34) = Uiso(C35) = Uiso(N31) = Uiso(N32) = Uiso(C33) = Uiso(C32) =
Uiso(C31) = Uiso(C36) = Uiso(C37) = Uiso(C42) = Uiso(O31) = Uiso(O32) =
Uiso(C41) = Uiso(C40) = Uiso(C39) = Uiso(C38)
Uanis(C24A) = Uanis(C24B)
5. Rigid body (RIGU) restrains
 N7, C19A, C19B, C20A, C20B, N8
 with sigma for 1-2 distances of 0.004 and sigma for 1-3 distances of 0.004
6. Others
 Sof(C19B)=Sof(H19C)=Sof(H19D)=Sof(C20B)=Sof(H20C)=Sof(H20D)=Sof(C24B)=
 Sof(H24D)=Sof(H24E)=Sof(H24F)=1-FVAR(1)
 Sof(C19A)=Sof(H19A)=Sof(H19B)=Sof(C20A)=Sof(H20A)=Sof(H20B)=Sof(C24A)=
 Sof(H24A)=Sof(H24B)=Sof(H24C)=FVAR(1)
 Fixed Sof: Cl31(0.25) O31(0.25) O32(0.25) N31(0.25) C31(0.25) C32(0.25)
 N32(0.25) C33(0.25) C34(0.25) H34A(0.25) H34B(0.25) H34C(0.25) C35(0.25)
 H35A(0.25) H35B(0.25) H35C(0.25) C36(0.25) H36(0.25) C37(0.25) C38(0.25)
 H38(0.25) C39(0.25) C40(0.25) H40(0.25) C41(0.25) H41(0.25) C42(0.25)
 Fixed Uiso: O1S(0.1) O2S(0.1) O3S(0.1) O4S(0.1) O5S(0.1) O6S(0.1) O7S(0.1)
 O8S(0.1) O9S(0.1) O10S(0.1) O11S(0.1) O12S(0.1)
7.a Secondary CH2 refined with riding coordinates:
 C19A(H19A,H19B), C20A(H20A,H20B), C19B(H19C,H19D), C20B(H20C,H20D), C25(H25A,
 H25B)
7.b Aromatic/amide H refined with riding coordinates:
 C1(H1), C2(H2), C4(H4), C5(H5), C9(H9), C10(H10), C12(H12), C13(H13),
 C14(H14), C15(H15), C17(H17), C18(H18), C36(H36), C38(H38), C40(H40), C41(H41)
7.c Fitted hexagon refined as free rotating group:
 C37(C38,C39,C40,C41,C42)
7.d Idealised Me refined with riding coordinates:
 C34(H34A,H34B,H34C), C35(H35A,H35B,H35C)
7.e Idealised Me refined as rotating group:
 C21(H21A,H21B,H21C), C22(H22A,H22B,H22C), C23(H23A,H23B,H23C), C24A(H24A,H24B,
 H24C), C24B(H24D,H24E,H24F), C26(H26A,H26B,H26C), C27(H27A,H27B,H27C)
;
_platon_squeeze_void_probe_radius 1.20
_olex2_submission_special_instructions 'No special instructions were received'

loop_
_space_group_symop_operation_xyz
'x, y, z'
'-x+1/2, -y, z+1/2'
'-y+3/4, x+1/4, z+1/4'
'y+3/4, -x+3/4, z+3/4'
'x+1/2, y+1/2, z+1/2'
'-x+1, -y+1/2, z+1'
'-y+5/4, x+3/4, z+3/4'
'y+5/4, -x+5/4, z+5/4'
'-x, -y, -z'
'x-1/2, y, -z-1/2'
'y-3/4, -x-1/4, -z-1/4'
'-y-3/4, x-3/4, -z-3/4'
'-x+1/2, -y+1/2, -z+1/2'
'x, y+1/2, -z'
'y-1/4, -x+1/4, -z+1/4'
'-y-1/4, x-1/4, -z-1/4'

loop_
_atom_site_label
_atom_site_type_symbol
_atom_site_fract_x
_atom_site_fract_y
_atom_site_fract_z
_atom_site_U_iso_or_equiv
_atom_site_adp_type
_atom_site_occupancy
_atom_site_site_symmetry_order
_atom_site_calc_flag
_atom_site_refinement_flags_posn
_atom_site_refinement_flags_adp
_atom_site_refinement_flags_occupancy
_atom_site_disorder_assembly
_atom_site_disorder_group
Pd1 Pd 0.28673(2) 0.46460(2) 0.12276(2) 0.03239(10) Uani 1 1 d . . . . .
Pd2 Pd 0.5000 0.7500 0.41543(2) 0.03841(13) Uani 1 2 d S T P . .
N1 N 0.35074(12) 0.48900(12) 0.15369(10) 0.0375(7) Uani 1 1 d . . . . .
N2 N 0.52888(13) 0.54229(15) 0.19238(11) 0.0489(9) Uani 1 1 d . . . . .
N3 N 0.56749(13) 0.59331(15) 0.24523(11) 0.0500(9) Uani 1 1 d . . . . .
N4 N 0.47715(13) 0.58114(14) 0.24483(11) 0.0451(8) Uani 1 1 d . . . . .
N5 N 0.71627(12) 0.53854(13) 0.15692(10) 0.0394(8) Uani 1 1 d . . . . .
N6 N 0.50719(12) 0.69773(13) 0.36837(10) 0.0405(8) Uani 1 1 d . . . . .
N7 N 0.28606(14) 0.39429(13) 0.15205(11) 0.0497(9) Uani 1 1 d D U . . .
N8 N 0.22235(13) 0.43934(13) 0.09148(10) 0.0480(9) Uani 1 1 d D U . . .
N9 N 0.50829(15) 0.69723(16) 0.46314(11) 0.0555(10) Uani 1 1 d . . . . .
C1 C 0.39720(16) 0.48042(16) 0.13721(13) 0.0433(10) Uani 1 1 d . . . . .
H1 H 0.3999 0.4601 0.1124 0.052 Uiso 1 1 calc R . . . .
C2 C 0.44114(15) 0.50000(16) 0.15485(13) 0.0428(10) Uani 1 1 d . . . . .
H2 H 0.4737 0.4930 0.1426 0.051 Uiso 1 1 calc R . . . .
C3 C 0.43733(15) 0.53010(16) 0.19079(13) 0.0418(9) Uani 1 1 d . . . . .
C4 C 0.38912(15) 0.53894(17) 0.20768(13) 0.0446(10) Uani 1 1 d . . . . .
H4 H 0.3854 0.5592 0.2324 0.054 Uiso 1 1 calc R . . . .
C5 C 0.34669(15) 0.51819(17) 0.18839(12) 0.0436(10) Uani 1 1 d . . . . .
H5 H 0.3137 0.5247 0.1999 0.052 Uiso 1 1 calc R . . . .
C6 C 0.48383(16) 0.55208(17) 0.21054(13) 0.0445(10) Uani 1 1 d . . . . .
C7 C 0.56938(16) 0.56351(18) 0.21139(14) 0.0477(10) Uani 1 1 d . . . . .
C8 C 0.52065(16) 0.60075(17) 0.26060(13) 0.0450(10) Uani 1 1 d . . . . .
C9 C 0.67442(17) 0.51744(19) 0.14019(16) 0.0562(12) Uani 1 1 d . . . . .
H9 H 0.6779 0.4972 0.1154 0.067 Uiso 1 1 calc R . . . .
C10 C 0.62638(17) 0.5237(2) 0.15725(16) 0.0636(14) Uani 1 1 d . . . . .
H10 H 0.5975 0.5074 0.1448 0.076 Uiso 1 1 calc R . . . .
C11 C 0.62063(15) 0.55386(18) 0.19279(14) 0.0471(10) Uani 1 1 d . . . . .
C12 C 0.66405(16) 0.57511(19) 0.21044(13) 0.0495(11) Uani 1 1 d . . . . .
H12 H 0.6615 0.5956 0.2352 0.059 Uiso 1 1 calc R . . . .
C13 C 0.71107(16) 0.56657(18) 0.19212(13) 0.0477(11) Uani 1 1 d . . . . .
H13 H 0.7408 0.5810 0.2048 0.057 Uiso 1 1 calc R . . . .
C14 C 0.55303(16) 0.68553(19) 0.35233(15) 0.0541(12) Uani 1 1 d . . . . .
H14 H 0.5829 0.6992 0.3653 0.065 Uiso 1 1 calc R . . . .
C15 C 0.55874(17) 0.6540(2) 0.31782(16) 0.0595(13) Uani 1 1 d . . . . .
H15 H 0.5919 0.6460 0.3074 0.071 Uiso 1 1 calc R . . . .
C16 C 0.51568(16) 0.63422(18) 0.29864(13) 0.0463(10) Uani 1 1 d . . . . .
C17 C 0.46817(15) 0.64672(18) 0.31481(13) 0.0486(11) Uani 1 1 d . . . . .
H17 H 0.4378 0.6340 0.3021 0.058 Uiso 1 1 calc R . . . .
C18 C 0.46560(15) 0.67778(18) 0.34946(13) 0.0451(10) Uani 1 1 d . . . . .
H18 H 0.4328 0.6857 0.3608 0.054 Uiso 1 1 calc R . . . .
C19A C 0.2344(3) 0.3718(3) 0.1471(3) 0.0558(19) Uani 0.632(7) 1 d D U . A 1
H19A H 0.2093 0.3885 0.1661 0.067 Uiso 0.632(7) 1 calc R . . A 1
H19B H 0.2347 0.3344 0.1530 0.067 Uiso 0.632(7) 1 calc R . . A 1
C20A C 0.2221(3) 0.3822(2) 0.1020(2) 0.0547(17) Uani 0.632(7) 1 d D U . A 1
H20A H 0.1878 0.3679 0.0955 0.066 Uiso 0.632(7) 1 calc R . . A 1
H20B H 0.2474 0.3644 0.0840 0.066 Uiso 0.632(7) 1 calc R . . A 1
C19B C 0.2451(4) 0.3660(5) 0.1266(5) 0.0558(19) Uani 0.368(7) 1 d D U . A 2
H19C H 0.2614 0.3528 0.1006 0.067 Uiso 0.368(7) 1 calc R . . A 2
H19D H 0.2339 0.3359 0.1433 0.067 Uiso 0.368(7) 1 calc R . . A 2
C20B C 0.1985(4) 0.3957(5) 0.1143(4) 0.0547(17) Uani 0.368(7) 1 d D U . A 2
H20C H 0.1757 0.3755 0.0956 0.066 Uiso 0.368(7) 1 calc R . . A 2
H20D H 0.1790 0.4074 0.1393 0.066 Uiso 0.368(7) 1 calc R . . A 2
C21 C 0.33003(19) 0.36263(18) 0.13861(18) 0.0636(13) Uani 1 1 d D . . . .
H21A H 0.3313 0.3614 0.1077 0.095 Uiso 1 1 calc GR . . . .
H21B H 0.3261 0.3278 0.1498 0.095 Uiso 1 1 calc GR . . . .
H21C H 0.3619 0.3777 0.1494 0.095 Uiso 1 1 calc GR . . . .
C22 C 0.2885(4) 0.3985(3) 0.19884(16) 0.120(3) Uani 1 1 d D . . . .
H22A H 0.3205 0.4156 0.2070 0.181 Uiso 1 1 calc GR . . . .
H22B H 0.2875 0.3641 0.2113 0.181 Uiso 1 1 calc GR . . . .
H22C H 0.2592 0.4185 0.2090 0.181 Uiso 1 1 calc GR . . . .
C23 C 0.2291(2) 0.4386(2) 0.04546(13) 0.0727(16) Uani 1 1 d D . . . .
H23A H 0.2289 0.4738 0.0347 0.109 Uiso 1 1 calc DGR . . . .
H23B H 0.2010 0.4192 0.0325 0.109 Uiso 1 1 calc DGR . . . .
H23C H 0.2619 0.4222 0.0385 0.109 Uiso 1 1 calc GR . . . .
C24A C 0.1756(3) 0.4640(5) 0.1091(4) 0.075(3) Uani 0.632(7) 1 d D . . A 1
H24A H 0.1741 0.4579 0.1396 0.112 Uiso 0.632(7) 1 calc GR . . A 1
H24B H 0.1451 0.4494 0.0957 0.112 Uiso 0.632(7) 1 calc GR . . A 1
H24C H 0.1768 0.5010 0.1037 0.112 Uiso 0.632(7) 1 calc GR . . A 1
C24B C 0.1821(6) 0.4803(6) 0.0899(6) 0.075(3) Uani 0.368(7) 1 d D . . A 2
H24D H 0.1626 0.4802 0.1164 0.112 Uiso 0.368(7) 1 calc GR . . A 2
H24E H 0.1588 0.4736 0.0663 0.112 Uiso 0.368(7) 1 calc DGR . . A 2
H24F H 0.1985 0.5138 0.0860 0.112 Uiso 0.368(7) 1 calc DGR . . A 2
C25 C 0.4905(2) 0.7229(2) 0.50252(15) 0.0763(17) Uani 1 1 d . . . . .
H25A H 0.5040 0.7045 0.5275 0.092 Uiso 1 1 calc R . . . .
H25B H 0.4526 0.7225 0.5038 0.092 Uiso 1 1 calc R . . . .
C26 C 0.5635(2) 0.6816(3) 0.46671(19) 0.085(2) Uani 1 1 d . . . . .
H26A H 0.5746 0.6656 0.4402 0.128 Uiso 1 1 calc GR . . . .
H26B H 0.5674 0.6569 0.4899 0.128 Uiso 1 1 calc GR . . . .
H26C H 0.5847 0.7119 0.4724 0.128 Uiso 1 1 calc GR . . . .
C27 C 0.4773(2) 0.6500(2) 0.45655(16) 0.0638(14) Uani 1 1 d . . . . .
H27A H 0.4413 0.6595 0.4519 0.096 Uiso 1 1 calc GR . . . .
H27B H 0.4798 0.6280 0.4815 0.096 Uiso 1 1 calc GR . . . .
H27C H 0.4902 0.6315 0.4318 0.096 Uiso 1 1 calc GR . . . .
Cl31 Cl 0.6228(3) 0.6750(3) 0.1349(3) 0.106(2) Uiso 0.25 1 d D . . B -1
O31 O 0.3214(7) 0.6689(6) 0.1585(5) 0.122(3) Uiso 0.25 1 d D . . B -1
O32 O 0.4382(7) 0.5776(6) 0.0698(5) 0.122(3) Uiso 0.25 1 d D . . B -1
N31 N 0.3595(6) 0.7279(6) 0.2052(5) 0.122(3) Uiso 0.25 1 d D . . B -1
C31 C 0.3571(7) 0.6908(6) 0.1740(5) 0.122(3) Uiso 0.25 1 d D . . B -1
C32 C 0.4111(7) 0.6830(7) 0.1625(5) 0.122(3) Uiso 0.25 1 d D . . B -1
N32 N 0.4428(7) 0.7157(7) 0.1872(5) 0.122(3) Uiso 0.25 1 d D . . B -1
C33 C 0.4100(7) 0.7402(7) 0.2111(5) 0.122(3) Uiso 0.25 1 d D . . B -1
C34 C 0.4241(9) 0.7787(8) 0.2424(6) 0.122(3) Uiso 0.25 1 d D . . B -1
H34A H 0.4616 0.7813 0.2439 0.183 Uiso 0.25 1 calc R . . B -1
H34B H 0.4106 0.7686 0.2700 0.183 Uiso 0.25 1 calc R . . B -1
H34C H 0.4097 0.8120 0.2343 0.183 Uiso 0.25 1 calc R . . B -1
C35 C 0.3156(9) 0.7497(7) 0.2274(6) 0.122(3) Uiso 0.25 1 d D . . B -1
H35A H 0.3242 0.7545 0.2572 0.183 Uiso 0.25 1 calc R . . B -1
H35B H 0.2863 0.7263 0.2250 0.183 Uiso 0.25 1 calc R . . B -1
H35C H 0.3067 0.7828 0.2148 0.183 Uiso 0.25 1 calc R . . B -1
C36 C 0.4252(10) 0.6485(9) 0.1319(7) 0.122(3) Uiso 0.25 1 d D . . B -1
H36 H 0.3981 0.6299 0.1190 0.146 Uiso 0.25 1 calc R . . B -1
C37 C 0.4767(6) 0.6369(4) 0.1168(4) 0.122(3) Uiso 0.25 1 d D . . B -1
C38 C 0.5206(7) 0.6604(4) 0.1325(4) 0.122(3) Uiso 0.25 1 d G . . B -1
H38 H 0.5178 0.6855 0.1541 0.146 Uiso 0.25 1 calc R . . B -1
C39 C 0.5685(6) 0.6472(5) 0.1166(5) 0.122(3) Uiso 0.25 1 d DG . . B -1
C40 C 0.5725(5) 0.6105(6) 0.0850(5) 0.122(3) Uiso 0.25 1 d G . . B -1
H40 H 0.6053 0.6015 0.0741 0.146 Uiso 0.25 1 calc R . . B -1
C41 C 0.5287(6) 0.5869(5) 0.0693(4) 0.122(3) Uiso 0.25 1 d DG . . B -1
H41 H 0.5314 0.5618 0.0477 0.146 Uiso 0.25 1 calc R . . B -1
C42 C 0.4807(5) 0.6001(5) 0.0852(4) 0.122(3) Uiso 0.25 1 d DG . . B -1
O1S O 0.5354(5) 0.9617(5) 0.0442(4) 0.100 Uiso 0.411(9) 1 d . . . C 2
O2S O 0.5349(6) 0.8314(7) 0.0722(5) 0.100 Uiso 0.319(10) 1 d . . . C 2
O3S O 0.4475(10) 0.8147(11) 0.0645(8) 0.100 Uiso 0.190(9) 1 d . . . C 2
O4S O 0.5319(11) 0.8710(13) 0.0550(9) 0.100 Uiso 0.174(9) 1 d . . . C 2
O5S O 0.4021(12) 0.8332(13) 0.0967(10) 0.100 Uiso 0.156(9) 1 d . . . C 2
O6S O 0.5433(13) 0.7667(12) 0.0686(10) 0.100 Uiso 0.156(9) 1 d . . . C 2
O7S O 0.4996(12) 0.6688(13) 0.0027(10) 0.100 Uiso 0.151(9) 1 d . . . D 2
O8S O 0.5135(14) 0.8010(14) 0.0544(11) 0.100 Uiso 0.149(9) 1 d . . . C 2
O9S O 0.5803(13) 0.7335(13) 0.0767(10) 0.100 Uiso 0.146(9) 1 d . . . C 2
O10S O 0.5024(14) 0.7313(11) 0.0156(10) 0.100 Uiso 0.144(9) 1 d . . . D 2
O11S O 0.5025(15) 0.9047(15) 0.0541(12) 0.100 Uiso 0.134(9) 1 d . . . C 2
O12S O 0.4608(17) 0.8682(17) 0.0753(14) 0.100 Uiso 0.112(9) 1 d . . . C 2

loop_
_atom_site_aniso_label
_atom_site_aniso_U_11
_atom_site_aniso_U_22
_atom_site_aniso_U_33
_atom_site_aniso_U_23
_atom_site_aniso_U_13
_atom_site_aniso_U_12
Pd1 0.03486(17) 0.03157(17) 0.03075(17) -0.00308(12) 0.00139(12) -0.00444(11)
Pd2 0.0345(2) 0.0537(3) 0.0270(2) 0.000 0.000 -0.0122(2)
N1 0.0375(18) 0.0424(19) 0.0326(17) -0.0030(14) 0.0034(14) -0.0059(14)
N2 0.0343(19) 0.062(2) 0.050(2) -0.0149(18) 0.0007(16) -0.0059(17)
N3 0.037(2) 0.064(2) 0.049(2) -0.0136(18) 0.0017(16) -0.0030(17)
N4 0.0358(19) 0.058(2) 0.0416(19) -0.0093(17) -0.0023(15) -0.0083(16)
N5 0.0357(18) 0.048(2) 0.0345(17) -0.0029(15) -0.0011(14) -0.0003(15)
N6 0.0335(18) 0.051(2) 0.0371(18) -0.0009(15) -0.0022(14) -0.0080(15)
N7 0.053(2) 0.045(2) 0.051(2) 0.0055(16) 0.0041(17) -0.0090(16)
N8 0.049(2) 0.050(2) 0.045(2) -0.0076(16) -0.0039(16) -0.0079(16)
N9 0.054(2) 0.076(3) 0.0371(19) 0.0099(18) -0.0070(17) -0.022(2)
C1 0.045(2) 0.042(2) 0.043(2) -0.0091(18) 0.0051(19) -0.0017(19)
C2 0.034(2) 0.044(2) 0.051(2) -0.0090(19) 0.0061(18) -0.0024(17)
C3 0.036(2) 0.048(2) 0.042(2) -0.0036(18) 0.0010(17) -0.0075(18)
C4 0.039(2) 0.059(3) 0.036(2) -0.0149(19) 0.0052(18) -0.0119(19)
C5 0.035(2) 0.062(3) 0.034(2) -0.0075(19) 0.0066(17) -0.0080(19)
C6 0.037(2) 0.052(3) 0.044(2) -0.006(2) 0.0020(18) -0.0077(19)
C7 0.035(2) 0.059(3) 0.049(2) -0.009(2) 0.0001(19) -0.006(2)
C8 0.038(2) 0.052(3) 0.045(2) -0.0047(19) -0.0023(18) -0.0028(19)
C9 0.040(2) 0.067(3) 0.062(3) -0.027(2) 0.001(2) -0.006(2)
C10 0.035(2) 0.085(4) 0.071(3) -0.036(3) 0.003(2) -0.013(2)
C11 0.034(2) 0.063(3) 0.045(2) -0.011(2) 0.0004(18) -0.005(2)
C12 0.037(2) 0.072(3) 0.039(2) -0.015(2) -0.0013(18) 0.000(2)
C13 0.037(2) 0.068(3) 0.038(2) -0.007(2) -0.0044(18) -0.004(2)
C14 0.028(2) 0.075(3) 0.060(3) -0.015(2) -0.009(2) -0.003(2)
C15 0.031(2) 0.080(3) 0.067(3) -0.025(3) -0.003(2) -0.001(2)
C16 0.035(2) 0.058(3) 0.046(2) -0.009(2) -0.0037(18) -0.0068(19)
C17 0.032(2) 0.072(3) 0.042(2) -0.007(2) 0.0000(18) -0.015(2)
C18 0.030(2) 0.069(3) 0.037(2) -0.002(2) 0.0028(17) -0.0128(19)
C19A 0.049(3) 0.053(3) 0.065(5) 0.018(4) 0.006(3) -0.015(3)
C20A 0.047(4) 0.057(3) 0.060(4) 0.002(3) -0.003(3) -0.018(3)
C19B 0.049(3) 0.053(3) 0.065(5) 0.018(4) 0.006(3) -0.015(3)
C20B 0.047(4) 0.057(3) 0.060(4) 0.002(3) -0.003(3) -0.018(3)
C21 0.067(3) 0.043(3) 0.081(4) 0.014(2) 0.000(3) 0.003(2)
C22 0.227(10) 0.074(4) 0.060(4) 0.025(3) 0.051(5) -0.014(5)
C23 0.078(4) 0.100(4) 0.040(3) 0.002(3) -0.019(3) -0.028(3)
C24A 0.031(4) 0.112(8) 0.080(8) -0.028(6) 0.014(4) -0.009(4)
C24B 0.031(4) 0.112(8) 0.080(8) -0.028(6) 0.014(4) -0.009(4)
C25 0.097(4) 0.097(4) 0.034(2) 0.001(3) 0.005(3) -0.042(3)
C26 0.068(4) 0.116(5) 0.073(4) 0.046(4) -0.026(3) -0.016(3)
C27 0.073(3) 0.065(3) 0.053(3) 0.006(2) 0.003(2) -0.022(3)

loop_
_atom_type_symbol
_atom_type_description
_atom_type_scat_dispersion_real
_atom_type_scat_dispersion_imag
_atom_type_scat_source
C C 0.0033 0.0016 'International Tables Vol C Tables 4.2.6.8 and 6.1.1.4'
H H 0.0000 0.0000 'International Tables Vol C Tables 4.2.6.8 and 6.1.1.4'
Cl Cl 0.1484 0.1585 'International Tables Vol C Tables 4.2.6.8 and 6.1.1.4'
N N 0.0061 0.0033 'International Tables Vol C Tables 4.2.6.8 and 6.1.1.4'
O O 0.0106 0.0060 'International Tables Vol C Tables 4.2.6.8 and 6.1.1.4'
Pd Pd -0.9988 1.0072 'International Tables Vol C Tables 4.2.6.8 and 6.1.1.4'

loop_
_geom_angle_atom_site_label_1
_geom_angle_atom_site_label_2
_geom_angle_atom_site_label_3
_geom_angle
_geom_angle_site_symmetry_1
_geom_angle_site_symmetry_3
_geom_angle_publ_flag
N1 Pd1 N7 93.90(14) . . ?
N1 Pd1 N8 179.51(14) . . ?
N5 Pd1 N1 85.81(13) 15_565 . ?
N5 Pd1 N7 178.90(14) 15_565 . ?
N5 Pd1 N8 94.56(14) 15_565 . ?
N7 Pd1 N8 85.72(15) . . ?
N6 Pd2 N6 85.36(19) 6_564 . ?
N6 Pd2 N9 179.25(14) . 6_564 ?
N6 Pd2 N9 94.69(15) 6_564 6_564 ?
N6 Pd2 N9 179.25(14) 6_564 . ?
N6 Pd2 N9 94.69(15) . . ?
N9 Pd2 N9 85.3(2) . 6_564 ?
C1 N1 Pd1 120.1(3) . . ?
C1 N1 C5 119.1(3) . . ?
C5 N1 Pd1 120.5(3) . . ?
C6 N2 C7 115.0(4) . . ?
C7 N3 C8 114.6(4) . . ?
C6 N4 C8 114.2(4) . . ?
C9 N5 Pd1 122.1(3) . 12_766 ?
C9 N5 C13 118.3(4) . . ?
C13 N5 Pd1 119.2(3) . 12_766 ?
C14 N6 Pd2 121.5(3) . . ?
C14 N6 C18 117.4(4) . . ?
C18 N6 Pd2 120.9(3) . . ?
C19A N7 Pd1 108.3(4) . . ?
C19A N7 C22 100.0(5) . . ?
C19B N7 Pd1 101.5(6) . . ?
C21 N7 Pd1 111.2(3) . . ?
C21 N7 C19A 117.1(5) . . ?
C21 N7 C19B 96.9(6) . . ?
C21 N7 C22 107.1(5) . . ?
C22 N7 Pd1 112.6(3) . . ?
C22 N7 C19B 126.2(7) . . ?
C20A N8 Pd1 102.2(4) . . ?
C20B N8 Pd1 110.6(5) . . ?
C20B N8 C24B 105.6(9) . . ?
C23 N8 Pd1 112.7(3) . . ?
C23 N8 C20A 101.8(4) . . ?
C23 N8 C20B 121.6(7) . . ?
C23 N8 C24A 118.5(6) . . ?
C23 N8 C24B 93.5(8) . . ?
C24A N8 Pd1 110.4(5) . . ?
C24A N8 C20A 109.6(6) . . ?
C24B N8 Pd1 111.1(9) . . ?
C25 N9 Pd2 106.4(3) . . ?
C25 N9 C26 110.9(4) . . ?
C26 N9 Pd2 109.8(3) . . ?
C27 N9 Pd2 113.1(3) . . ?
C27 N9 C25 108.7(4) . . ?
C27 N9 C26 107.9(4) . . ?
N1 C1 H1 118.9 . . ?
N1 C1 C2 122.3(4) . . ?
C2 C1 H1 118.9 . . ?
C1 C2 H2 120.5 . . ?
C1 C2 C3 119.0(4) . . ?
C3 C2 H2 120.5 . . ?
C2 C3 C6 120.5(4) . . ?
C4 C3 C2 118.5(4) . . ?
C4 C3 C6 121.0(4) . . ?
C3 C4 H4 120.3 . . ?
C5 C4 C3 119.5(4) . . ?
C5 C4 H4 120.3 . . ?
N1 C5 C4 121.6(4) . . ?
N1 C5 H5 119.2 . . ?
C4 C5 H5 119.2 . . ?
N2 C6 N4 125.1(4) . . ?
N2 C6 C3 117.7(4) . . ?
N4 C6 C3 117.2(4) . . ?
N2 C7 C11 117.6(4) . . ?
N3 C7 N2 125.3(4) . . ?
N3 C7 C11 117.1(4) . . ?
N3 C8 N4 125.8(4) . . ?
N3 C8 C16 117.5(4) . . ?
N4 C8 C16 116.8(4) . . ?
N5 C9 H9 118.6 . . ?
N5 C9 C10 122.8(4) . . ?
C10 C9 H9 118.6 . . ?
C9 C10 H10 120.4 . . ?
C9 C10 C11 119.1(4) . . ?
C11 C10 H10 120.4 . . ?
C10 C11 C7 121.2(4) . . ?
C12 C11 C7 120.7(4) . . ?
C12 C11 C10 118.1(4) . . ?
C11 C12 H12 120.1 . . ?
C13 C12 C11 119.7(4) . . ?
C13 C12 H12 120.1 . . ?
N5 C13 C12 122.0(4) . . ?
N5 C13 H13 119.0 . . ?
C12 C13 H13 119.0 . . ?
N6 C14 H14 118.6 . . ?
N6 C14 C15 122.7(4) . . ?
C15 C14 H14 118.6 . . ?
C14 C15 H15 120.4 . . ?
C14 C15 C16 119.1(4) . . ?
C16 C15 H15 120.4 . . ?
C15 C16 C8 120.3(4) . . ?
C15 C16 C17 118.6(4) . . ?
C17 C16 C8 121.1(4) . . ?
C16 C17 H17 120.6 . . ?
C18 C17 C16 118.9(4) . . ?
C18 C17 H17 120.6 . . ?
N6 C18 C17 123.2(4) . . ?
N6 C18 H18 118.4 . . ?
C17 C18 H18 118.4 . . ?
N7 C19A H19A 111.2 . . ?
N7 C19A H19B 111.2 . . ?
N7 C19A C20A 103.0(5) . . ?
H19A C19A H19B 109.1 . . ?
C20A C19A H19A 111.2 . . ?
C20A C19A H19B 111.2 . . ?
N8 C20A H20A 109.0 . . ?
N8 C20A H20B 109.0 . . ?
C19A C20A N8 112.8(6) . . ?
C19A C20A H20A 109.0 . . ?
C19A C20A H20B 109.0 . . ?
H20A C20A H20B 107.8 . . ?
N7 C19B H19C 108.0 . . ?
N7 C19B H19D 108.0 . . ?
H19C C19B H19D 107.3 . . ?
C20B C19B N7 117.1(10) . . ?
C20B C19B H19C 108.0 . . ?
C20B C19B H19D 108.0 . . ?
N8 C20B C19B 100.7(9) . . ?
N8 C20B H20C 111.6 . . ?
N8 C20B H20D 111.6 . . ?
C19B C20B H20C 111.6 . . ?
C19B C20B H20D 111.6 . . ?
H20C C20B H20D 109.4 . . ?
N7 C21 H21A 109.5 . . ?
N7 C21 H21B 109.5 . . ?
N7 C21 H21C 109.5 . . ?
H21A C21 H21B 109.5 . . ?
H21A C21 H21C 109.5 . . ?
H21B C21 H21C 109.5 . . ?
N7 C22 H22A 109.5 . . ?
N7 C22 H22B 109.5 . . ?
N7 C22 H22C 109.5 . . ?
H22A C22 H22B 109.5 . . ?
H22A C22 H22C 109.5 . . ?
H22B C22 H22C 109.5 . . ?
N8 C23 H23A 109.5 . . ?
N8 C23 H23B 109.5 . . ?
N8 C23 H23C 109.5 . . ?
H23A C23 H23B 109.5 . . ?
H23A C23 H23C 109.5 . . ?
H23B C23 H23C 109.5 . . ?
N8 C24A H24A 109.5 . . ?
N8 C24A H24B 109.5 . . ?
N8 C24A H24C 109.5 . . ?
H24A C24A H24B 109.5 . . ?
H24A C24A H24C 109.5 . . ?
H24B C24A H24C 109.5 . . ?
N8 C24B H24D 109.5 . . ?
N8 C24B H24E 109.5 . . ?
N8 C24B H24F 109.5 . . ?
H24D C24B H24E 109.5 . . ?
H24D C24B H24F 109.5 . . ?
H24E C24B H24F 109.5 . . ?
N9 C25 C25 108.7(3) . 6_564 ?
N9 C25 H25A 109.9 . . ?
N9 C25 H25B 109.9 . . ?
C25 C25 H25A 109.9 6_564 . ?
C25 C25 H25B 109.9 6_564 . ?
H25A C25 H25B 108.3 . . ?
N9 C26 H26A 109.5 . . ?
N9 C26 H26B 109.5 . . ?
N9 C26 H26C 109.5 . . ?
H26A C26 H26B 109.5 . . ?
H26A C26 H26C 109.5 . . ?
H26B C26 H26C 109.5 . . ?
N9 C27 H27A 109.5 . . ?
N9 C27 H27B 109.5 . . ?
N9 C27 H27C 109.5 . . ?
H27A C27 H27B 109.5 . . ?
H27A C27 H27C 109.5 . . ?
H27B C27 H27C 109.5 . . ?
C31 N31 C35 125.4(9) . . ?
C33 N31 C31 107.7(10) . . ?
C33 N31 C35 126.9(10) . . ?
O31 C31 N31 131.4(11) . . ?
O31 C31 C32 125.3(11) . . ?
N31 C31 C32 103.2(10) . . ?
N32 C32 C31 109.7(12) . . ?
C36 C32 C31 121.6(17) . . ?
C36 C32 N32 128.7(18) . . ?
C33 N32 C32 103.4(12) . . ?
N31 C33 C34 119.8(9) . . ?
N32 C33 N31 115.9(12) . . ?
N32 C33 C34 124.3(9) . . ?
C33 C34 H34A 109.5 . . ?
C33 C34 H34B 109.5 . . ?
C33 C34 H34C 109.5 . . ?
H34A C34 H34B 109.5 . . ?
H34A C34 H34C 109.5 . . ?
H34B C34 H34C 109.5 . . ?
N31 C35 H35A 109.5 . . ?
N31 C35 H35B 109.5 . . ?
N31 C35 H35C 109.5 . . ?
H35A C35 H35B 109.5 . . ?
H35A C35 H35C 109.5 . . ?
H35B C35 H35C 109.5 . . ?
C32 C36 H36 116.0 . . ?
C32 C36 C37 128(2) . . ?
C37 C36 H36 116.0 . . ?
C38 C37 C36 123.2(15) . . ?
C38 C37 C42 120.0 . . ?
C42 C37 C36 116.8(15) . . ?
C37 C38 H38 120.0 . . ?
C39 C38 C37 120.0 . . ?
C39 C38 H38 120.0 . . ?
C38 C39 Cl31 121.3(11) . . ?
C40 C39 Cl31 118.7(11) . . ?
C40 C39 C38 120.0 . . ?
C39 C40 H40 120.0 . . ?
C39 C40 C41 120.0 . . ?
C41 C40 H40 120.0 . . ?
C40 C41 H41 120.0 . . ?
C42 C41 C40 120.0 . . ?
C42 C41 H41 120.0 . . ?
O32 C42 C37 120.0(8) . . ?
O32 C42 C41 120.0(8) . . ?
C41 C42 C37 120.0 . . ?
O4S O2S O6S 148(2) . . ?
O8S O2S O4S 111(3) . . ?
O8S O2S O6S 48(2) . . ?
O5S O3S O8S 150(2) . . ?
O9S O3S O5S 75(2) 6_564 . ?
O9S O3S O8S 110(2) 6_564 . ?
O12S O3S O5S 75(2) . . ?
O12S O3S O8S 90(3) . . ?
O12S O3S O9S 147(3) . 6_564 ?
O11S O4S O2S 136(4) . . ?
O8S O6S O2S 41.2(19) . . ?
O8S O6S O9S 168(4) . . ?
O9S O6S O2S 137(3) . . ?
O2S O8S O3S 104(3) . . ?
O2S O8S O6S 91(3) . . ?
O2S O8S O10S 157(3) . 6_564 ?
O6S O8S O3S 132(3) . . ?
O6S O8S O10S 93(3) . 6_564 ?
O10S O8S O3S 90(2) 6_564 . ?
O6S O9S O3S 98(3) . 6_564 ?
O8S O10S O7S 70(2) 6_564 . ?
O10S O10S O7S 163(3) 6_564 . ?
O10S O10S O8S 120(3) 6_564 6_564 ?
O4S O11S O1S 109(3) . . ?
O4S O11S O12S 89(3) . . ?
O12S O11S O1S 157(3) . . ?
O3S O12S O11S 129(3) . . ?

loop_
_geom_bond_atom_site_label_1
_geom_bond_atom_site_label_2
_geom_bond_distance
_geom_bond_site_symmetry_2
_geom_bond_publ_flag
Pd1 N1 2.037(3) . ?
Pd1 N5 2.033(3) 15_565 ?
Pd1 N7 2.054(4) . ?
Pd1 N8 2.057(3) . ?
Pd2 N6 2.029(3) 6_564 ?
Pd2 N6 2.029(3) . ?
Pd2 N9 2.055(4) . ?
Pd2 N9 2.055(4) 6_564 ?
N1 C1 1.338(5) . ?
N1 C5 1.341(5) . ?
N2 C6 1.332(5) . ?
N2 C7 1.335(5) . ?
N3 C7 1.325(5) . ?
N3 C8 1.329(5) . ?
N4 C6 1.336(5) . ?
N4 C8 1.341(5) . ?
N5 Pd1 2.033(3) 12_766 ?
N5 C9 1.332(5) . ?
N5 C13 1.340(5) . ?
N6 C14 1.337(5) . ?
N6 C18 1.343(5) . ?
N7 C19A 1.479(6) . ?
N7 C19B 1.527(8) . ?
N7 C21 1.475(5) . ?
N7 C22 1.488(5) . ?
N8 C20A 1.527(6) . ?
N8 C20B 1.484(8) . ?
N8 C23 1.469(5) . ?
N8 C24A 1.487(6) . ?
N8 C24B 1.497(8) . ?
N9 C25 1.490(6) . ?
N9 C26 1.501(7) . ?
N9 C27 1.487(6) . ?
C1 H1 0.9500 . ?
C1 C2 1.373(6) . ?
C2 H2 0.9500 . ?
C2 C3 1.387(6) . ?
C3 C4 1.385(6) . ?
C3 C6 1.479(6) . ?
C4 H4 0.9500 . ?
C4 C5 1.375(5) . ?
C5 H5 0.9500 . ?
C7 C11 1.482(6) . ?
C8 C16 1.494(6) . ?
C9 H9 0.9500 . ?
C9 C10 1.374(6) . ?
C10 H10 0.9500 . ?
C10 C11 1.382(6) . ?
C11 C12 1.379(6) . ?
C12 H12 0.9500 . ?
C12 C13 1.374(6) . ?
C13 H13 0.9500 . ?
C14 H14 0.9500 . ?
C14 C15 1.376(6) . ?
C15 H15 0.9500 . ?
C15 C16 1.377(6) . ?
C16 C17 1.379(6) . ?
C17 H17 0.9500 . ?
C17 C18 1.366(6) . ?
C18 H18 0.9500 . ?
C19A H19A 0.9900 . ?
C19A H19B 0.9900 . ?
C19A C20A 1.489(9) . ?
C20A H20A 0.9900 . ?
C20A H20B 0.9900 . ?
C19B H19C 0.9900 . ?
C19B H19D 0.9900 . ?
C19B C20B 1.494(11) . ?
C20B H20C 0.9900 . ?
C20B H20D 0.9900 . ?
C21 H21A 0.9800 . ?
C21 H21B 0.9800 . ?
C21 H21C 0.9800 . ?
C22 H22A 0.9800 . ?
C22 H22B 0.9800 . ?
C22 H22C 0.9800 . ?
C23 H23A 0.9800 . ?
C23 H23B 0.9800 . ?
C23 H23C 0.9800 . ?
C24A H24A 0.9800 . ?
C24A H24B 0.9800 . ?
C24A H24C 0.9800 . ?
C24B H24D 0.9800 . ?
C24B H24E 0.9800 . ?
C24B H24F 0.9800 . ?
C25 C25 1.496(11) 6_564 ?
C25 H25A 0.9900 . ?
C25 H25B 0.9900 . ?
C26 H26A 0.9800 . ?
C26 H26B 0.9800 . ?
C26 H26C 0.9800 . ?
C27 H27A 0.9800 . ?
C27 H27B 0.9800 . ?
C27 H27C 0.9800 . ?
Cl31 C39 1.692(13) . ?
O31 C31 1.196(14) . ?
O32 C42 1.347(16) . ?
N31 C31 1.386(13) . ?
N31 C33 1.366(9) . ?
N31 C35 1.459(14) . ?
C31 C32 1.468(13) . ?
C32 N32 1.423(14) . ?
C32 C36 1.372(19) . ?
N32 C33 1.306(10) . ?
C33 C34 1.459(10) . ?
C34 H34A 0.9800 . ?
C34 H34B 0.9800 . ?
C34 H34C 0.9800 . ?
C35 H35A 0.9800 . ?
C35 H35B 0.9800 . ?
C35 H35C 0.9800 . ?
C36 H36 0.9500 . ?
C36 C37 1.457(18) . ?
C37 C38 1.3900 . ?
C37 C42 1.3900 . ?
C38 H38 0.9500 . ?
C38 C39 1.3900 . ?
C39 C40 1.3900 . ?
C40 H40 0.9500 . ?
C40 C41 1.3900 . ?
C41 H41 0.9500 . ?
C41 C42 1.3900 . ?
O1S O11S 1.74(4) . ?
O2S O4S 1.17(3) . ?
O2S O6S 1.70(4) . ?
O2S O8S 1.12(3) . ?
O3S O5S 1.64(4) . ?
O3S O8S 1.78(4) . ?
O3S O9S 1.50(4) 6_564 ?
O3S O12S 1.48(5) . ?
O4S O11S 1.17(4) . ?
O6S O8S 1.27(4) . ?
O6S O9S 1.32(4) . ?
O7S O10S 1.68(4) . ?
O8S O10S 1.55(4) 6_564 ?
O9S O3S 1.50(4) 6_564 ?
O10S O8S 1.55(4) 6_564 ?
O10S O10S 0.98(6) 6_564 ?
O11S O12S 1.59(5) . ?

loop_
_geom_torsion_atom_site_label_1
_geom_torsion_atom_site_label_2
_geom_torsion_atom_site_label_3
_geom_torsion_atom_site_label_4
_geom_torsion
_geom_torsion_site_symmetry_1
_geom_torsion_site_symmetry_2
_geom_torsion_site_symmetry_3
_geom_torsion_site_symmetry_4
_geom_torsion_publ_flag
Pd1 N1 C1 C2 174.1(3) . . . . ?
Pd1 N1 C5 C4 -174.1(3) . . . . ?
Pd1 N5 C9 C10 -171.9(4) 12_766 . . . ?
Pd1 N5 C13 C12 171.0(4) 12_766 . . . ?
Pd1 N7 C19A C20A 44.0(7) . . . . ?
Pd1 N7 C19B C20B -40.3(13) . . . . ?
Pd1 N8 C20A C19A 42.8(7) . . . . ?
Pd1 N8 C20B C19B -41.5(11) . . . . ?
Pd2 N6 C14 C15 -173.6(4) . . . . ?
Pd2 N6 C18 C17 172.9(4) . . . . ?
Pd2 N9 C25 C25 -40.8(7) . . . 6_564 ?
N1 C1 C2 C3 -0.6(7) . . . . ?
N2 C7 C11 C10 -0.5(7) . . . . ?
N2 C7 C11 C12 179.2(4) . . . . ?
N3 C7 C11 C10 -179.4(5) . . . . ?
N3 C7 C11 C12 0.3(7) . . . . ?
N3 C8 C16 C15 -3.3(7) . . . . ?
N3 C8 C16 C17 175.5(4) . . . . ?
N4 C8 C16 C15 177.2(5) . . . . ?
N4 C8 C16 C17 -4.0(7) . . . . ?
N5 C9 C10 C11 1.3(9) . . . . ?
N6 C14 C15 C16 0.3(8) . . . . ?
N7 C19A C20A N8 -59.5(9) . . . . ?
N7 C19B C20B N8 55.9(15) . . . . ?
C1 N1 C5 C4 -0.8(6) . . . . ?
C1 C2 C3 C4 0.4(6) . . . . ?
C1 C2 C3 C6 -179.7(4) . . . . ?
C2 C3 C4 C5 -0.5(7) . . . . ?
C2 C3 C6 N2 0.6(6) . . . . ?
C2 C3 C6 N4 179.3(4) . . . . ?
C3 C4 C5 N1 0.7(7) . . . . ?
C4 C3 C6 N2 -179.5(4) . . . . ?
C4 C3 C6 N4 -0.8(6) . . . . ?
C5 N1 C1 C2 0.8(6) . . . . ?
C6 N2 C7 N3 -1.4(7) . . . . ?
C6 N2 C7 C11 179.8(4) . . . . ?
C6 N4 C8 N3 -0.3(7) . . . . ?
C6 N4 C8 C16 179.2(4) . . . . ?
C6 C3 C4 C5 179.6(4) . . . . ?
C7 N2 C6 N4 0.8(7) . . . . ?
C7 N2 C6 C3 179.4(4) . . . . ?
C7 N3 C8 N4 -0.2(7) . . . . ?
C7 N3 C8 C16 -179.7(4) . . . . ?
C7 C11 C12 C13 -178.6(4) . . . . ?
C8 N3 C7 N2 1.1(7) . . . . ?
C8 N3 C7 C11 179.9(4) . . . . ?
C8 N4 C6 N2 0.0(7) . . . . ?
C8 N4 C6 C3 -178.6(4) . . . . ?
C8 C16 C17 C18 -179.5(4) . . . . ?
C9 N5 C13 C12 -1.8(7) . . . . ?
C9 C10 C11 C7 177.5(5) . . . . ?
C9 C10 C11 C12 -2.1(8) . . . . ?
C10 C11 C12 C13 1.1(7) . . . . ?
C11 C12 C13 N5 0.9(7) . . . . ?
C13 N5 C9 C10 0.7(8) . . . . ?
C14 N6 C18 C17 -0.9(7) . . . . ?
C14 C15 C16 C8 178.8(5) . . . . ?
C14 C15 C16 C17 0.0(8) . . . . ?
C15 C16 C17 C18 -0.7(7) . . . . ?
C16 C17 C18 N6 1.2(7) . . . . ?
C18 N6 C14 C15 0.1(7) . . . . ?
C21 N7 C19A C20A -82.7(7) . . . . ?
C21 N7 C19B C20B -153.7(11) . . . . ?
C22 N7 C19A C20A 162.0(6) . . . . ?
C22 N7 C19B C20B 89.2(14) . . . . ?
C23 N8 C20A C19A 159.4(6) . . . . ?
C23 N8 C20B C19B 94.0(10) . . . . ?
C24A N8 C20A C19A -74.3(9) . . . . ?
C24B N8 C20B C19B -161.8(12) . . . . ?
C26 N9 C25 C25 78.5(7) . . . 6_564 ?
C27 N9 C25 C25 -163.0(6) . . . 6_564 ?
Cl31 C39 C40 C41 179.92(11) . . . . ?
O31 C31 C32 N32 179.7(8) . . . . ?
O31 C31 C32 C36 -0.1(13) . . . . ?
N31 C31 C32 N32 -0.2(8) . . . . ?
N31 C31 C32 C36 -180.0(7) . . . . ?
C31 N31 C33 N32 0.1(10) . . . . ?
C31 N31 C33 C34 179.9(7) . . . . ?
C31 C32 N32 C33 0.2(8) . . . . ?
C31 C32 C36 C37 179.3(7) . . . . ?
C32 N32 C33 N31 -0.2(9) . . . . ?
C32 N32 C33 C34 -180.0(7) . . . . ?
C32 C36 C37 C38 0.4(10) . . . . ?
C32 C36 C37 C42 -179.8(6) . . . . ?
N32 C32 C36 C37 -0.5(13) . . . . ?
C33 N31 C31 O31 -179.8(9) . . . . ?
C33 N31 C31 C32 0.0(8) . . . . ?
C35 N31 C31 O31 -0.2(14) . . . . ?
C35 N31 C31 C32 179.7(7) . . . . ?
C35 N31 C33 N32 -179.5(7) . . . . ?
C35 N31 C33 C34 0.2(12) . . . . ?
C36 C32 N32 C33 -180.0(8) . . . . ?
C36 C37 C38 C39 179.8(5) . . . . ?
C36 C37 C42 O32 0.7(5) . . . . ?
C36 C37 C42 C41 -179.8(5) . . . . ?
C37 C38 C39 Cl31 -179.92(11) . . . . ?
C37 C38 C39 C40 0.0 . . . . ?
C38 C37 C42 O32 -179.5(5) . . . . ?
C38 C37 C42 C41 0.0 . . . . ?
C38 C39 C40 C41 0.0 . . . . ?
C39 C40 C41 C42 0.0 . . . . ?
C40 C41 C42 O32 179.5(5) . . . . ?
C40 C41 C42 C37 0.0 . . . . ?
C42 C37 C38 C39 0.0 . . . . ?
O1S O11S O12S O3S 171(6) . . . . ?
O2S O4S O11S O1S 150(4) . . . . ?
O2S O4S O11S O12S -16(5) . . . . ?
O2S O6S O8S O3S -110(5) . . . . ?
O2S O6S O8S O10S 157(3) . . . 6_564 ?
O2S O6S O9S O3S 179(3) . . . 6_564 ?
O4S O2S O6S O8S -57(5) . . . . ?
O4S O2S O6S O9S 106(5) . . . . ?
O4S O2S O8S O3S -74(3) . . . . ?
O4S O2S O8S O6S 152(3) . . . . ?
O4S O2S O8S O10S 51(10) . . . 6_564 ?
O4S O11S O12S O3S -45(5) . . . . ?
O5S O3S O8S O2S -38(6) . . . . ?
O5S O3S O8S O6S 66(7) . . . . ?
O5S O3S O8S O10S 161(5) . . . 6_564 ?
O5S O3S O12S O11S -169(4) . . . . ?
O6S O2S O4S O11S 126(5) . . . . ?
O6S O2S O8S O3S 134(3) . . . . ?
O6S O2S O8S O10S -101(9) . . . 6_564 ?
O8S O2S O4S O11S 85(5) . . . . ?
O8S O2S O6S O9S 163(5) . . . . ?
O8S O3S O12S O11S 38(4) . . . . ?
O8S O6S O9S O3S -108(18) . . . 6_564 ?
O9S O3S O8S O2S -133(3) 6_564 . . . ?
O9S O3S O8S O6S -28(5) 6_564 . . . ?
O9S O3S O8S O10S 66(3) 6_564 . . 6_564 ?
O9S O3S O12S O11S 168(4) 6_564 . . . ?
O9S O6S O8S O2S -86(18) . . . . ?
O9S O6S O8S O3S 164(16) . . . . ?
O9S O6S O8S O10S 71(18) . . . 6_564 ?
O12S O3S O8S O2S 21(3) . . . . ?
O12S O3S O8S O6S 126(4) . . . . ?
O12S O3S O8S O10S -140(3) . . . 6_564 ?

loop_
_platon_squeeze_void_nr
_platon_squeeze_void_average_x
_platon_squeeze_void_average_y
_platon_squeeze_void_average_z
_platon_squeeze_void_volume
_platon_squeeze_void_count_electrons
_platon_squeeze_void_content
1 -0.008 -0.001 -0.002 9123 3464 ' '
